data_7248867
loop_
_publ_author_name
'Ohishi, Yuki'
'Sambe, Kohei'
'Dekura, Shun'
'Akutagawa, Tomoyuki'
'Masuya-Suzuki, Atsuko'
'Tsunashima, Ryo'

_publ_section_title
;
 Effect of halide solid solution on the structure, phase transition
 behaviour and dielectric properties of dabcoH+ chains
;
_journal_issue 26
_journal_name_full CrystEngComm
_journal_page_first 3468
_journal_page_last 3474
_journal_paper_doi 10.1039/D4CE00310A
_journal_volume 26
_journal_year 2024
_chemical_formula_moiety 'C6 H13 N2, 0.19(Br), 0.81(I)'
_chemical_formula_sum 'C6 H13 Br0.19 I0.81 N2'
_chemical_formula_weight 231.16
_chemical_name_systematic dabcoHBr0.19I0.81
_space_group_crystal_system hexagonal
_space_group_IT_number 187
_space_group_name_Hall 'P -6 2'
_space_group_name_H-M_alt 'P -6 m 2'
_atom_sites_solution_hydrogens geom
_atom_sites_solution_primary dual
_audit_creation_date 2023-07-28
_audit_creation_method
;
Olex2 1.5
(compiled 2023.03.06 svn.rbb2c1857 for OlexSys, GUI svn.r6748)
;
_audit_update_record
;
2024-03-15 deposited with the CCDC.	2024-06-13 downloaded from the CCDC.
;
_cell_angle_alpha 90
_cell_angle_beta 90
_cell_angle_gamma 120
_cell_formula_units_Z 1
_cell_length_a 7.0554(4)
_cell_length_b 7.0554(4)
_cell_length_c 5.3478(3)
_cell_measurement_reflns_used 1230
_cell_measurement_temperature 298
_cell_measurement_theta_max 29.0460
_cell_measurement_theta_min 3.3380
_cell_volume 230.54(2)
_computing_cell_refinement 'CrysAlisPro 1.171.42.49 (Rigaku OD, 2022)'
_computing_data_collection 'CrysAlisPro 1.171.42.49 (Rigaku OD, 2022)'
_computing_data_reduction 'CrysAlisPro 1.171.42.49 (Rigaku OD, 2022)'
_computing_molecular_graphics 'Olex2 1.5 (Dolomanov et al., 2009)'
_computing_publication_material 'Olex2 1.5 (Dolomanov et al., 2009)'
_computing_structure_refinement 'SHELXL 2018/3 (Sheldrick, 2015)'
_computing_structure_solution 'SHELXT 2018/2 (Sheldrick, 2018)'
_diffrn_ambient_environment air
_diffrn_ambient_temperature 298
_diffrn_detector 'Hybrid Pixel Array Detector'
_diffrn_detector_area_resol_mean 10.0000
_diffrn_detector_type HyPix
_diffrn_measured_fraction_theta_full 1.000
_diffrn_measured_fraction_theta_max 0.945
_diffrn_measurement_details
;
List of Runs (angles in degrees, time in seconds):

  # Type    Start    End  Width  t~exp~   \w     \q     \k     \f   Frames
#--------------------------------------------------------------------------
  1  \w    -59.00  63.00   0.25    1.00    --   16.26   2.00 -21.00  488
  2  \w     53.00  83.00   0.25    1.00    --   16.26-135.00 -62.00  120
  3  \w     -6.00  25.00   0.25    1.00    --  -15.63 -99.00 -60.00  124
  4  \w    -10.00  31.00   0.25    1.00    --  -15.63 -99.00-120.00  164
  5  \w     73.00  99.00   0.25    1.00    --   16.26-178.00-180.00  104
;
_diffrn_measurement_device 'four-circle diffractometer'
_diffrn_measurement_device_type 'XtaLAB Synergy R, DW system, HyPix'
_diffrn_measurement_method '\w scans'
_diffrn_orient_matrix_type 'CrysAlisPro convention (1999,Acta A55,543-557)'
_diffrn_orient_matrix_UB_11 0.1141223000
_diffrn_orient_matrix_UB_12 0.0751998000
_diffrn_orient_matrix_UB_13 -0.0013764000
_diffrn_orient_matrix_UB_21 0.0209957000
_diffrn_orient_matrix_UB_22 -0.0883412000
_diffrn_orient_matrix_UB_23 -0.0031104000
_diffrn_orient_matrix_UB_31 -0.0017136000
_diffrn_orient_matrix_UB_32 0.0013291000
_diffrn_orient_matrix_UB_33 -0.1326589000
_diffrn_radiation_monochromator mirror
_diffrn_radiation_probe x-ray
_diffrn_radiation_type 'Mo K\a'
_diffrn_radiation_wavelength 0.71073
_diffrn_reflns_av_R_equivalents 0.0209
_diffrn_reflns_av_unetI/netI 0.0142
_diffrn_reflns_Laue_measured_fraction_full 1.000
_diffrn_reflns_Laue_measured_fraction_max 0.945
_diffrn_reflns_limit_h_max 8
_diffrn_reflns_limit_h_min -6
_diffrn_reflns_limit_k_max 6
_diffrn_reflns_limit_k_min -8
_diffrn_reflns_limit_l_max 7
_diffrn_reflns_limit_l_min -6
_diffrn_reflns_number 1334
_diffrn_reflns_point_group_measured_fraction_full 1.000
_diffrn_reflns_point_group_measured_fraction_max 0.939
_diffrn_reflns_theta_full 25.242
_diffrn_reflns_theta_max 28.195
_diffrn_reflns_theta_min 3.334
_diffrn_source 'Rotating-anode X-ray tube'
_diffrn_source_type 'Rigaku (Mo) X-ray Source'
_exptl_absorpt_coefficient_mu 3.591
_exptl_absorpt_correction_T_max 1.000
_exptl_absorpt_correction_T_min 0.770
_exptl_absorpt_correction_type gaussian
_exptl_absorpt_process_details
;
CrysAlisPro 1.171.42.49 (Rigaku Oxford Diffraction, 2022)
Numerical absorption correction based on gaussian integration over
a multifaceted crystal model
Empirical absorption correction using spherical harmonics,
implemented in SCALE3 ABSPACK scaling algorithm.
;
_exptl_crystal_colour 'clear light white'
_exptl_crystal_colour_lustre clear
_exptl_crystal_colour_modifier light
_exptl_crystal_colour_primary white
_exptl_crystal_density_diffrn 1.665
_exptl_crystal_description needle
_exptl_crystal_F_000 113
_exptl_crystal_recrystallization_method 'Vapour deposition'
_exptl_crystal_size_max 0.48
_exptl_crystal_size_mid 0.07
_exptl_crystal_size_min 0.04
_refine_diff_density_max 0.267
_refine_diff_density_min -0.101
_refine_diff_density_rms 0.039
_refine_ls_abs_structure_details
;
 Flack x determined using 107 quotients [(I+)-(I-)]/[(I+)+(I-)]
 (Parsons, Flack and Wagner, Acta Cryst. B69 (2013) 249-259).
;
_refine_ls_abs_structure_Flack 0.08(4)
_refine_ls_extinction_method none
_refine_ls_goodness_of_fit_ref 1.097
_refine_ls_hydrogen_treatment constr
_refine_ls_matrix_type full
_refine_ls_number_parameters 11
_refine_ls_number_reflns 245
_refine_ls_number_restraints 0
_refine_ls_restrained_S_all 1.097
_refine_ls_R_factor_all 0.0141
_refine_ls_R_factor_gt 0.0141
_refine_ls_shift/su_max 0.000
_refine_ls_shift/su_mean 0.000
_refine_ls_structure_factor_coef Fsqd
_refine_ls_weighting_details 'w=1/[\s^2^(Fo^2^)+(0.0232P)^2^] where P=(Fo^2^+2Fc^2^)/3'
_refine_ls_weighting_scheme calc
_refine_ls_wR_factor_gt 0.0353
_refine_ls_wR_factor_ref 0.0353
_reflns_Friedel_coverage 0.775
_reflns_Friedel_fraction_full 1.000
_reflns_Friedel_fraction_max 0.930
_reflns_number_gt 245
_reflns_number_total 245
_reflns_threshold_expression 'I > 2\s(I)'
_cod_data_source_file d4ce00310a2.cif
_cod_data_source_block yo_end
_cod_depositor_comments 'Adding full bibliography for 7248867--7248875.cif.'
_cod_original_cell_volume 230.54(3)
_cod_database_code 7248867
_shelx_shelxl_version_number 2018/3
_chemical_oxdiff_formula C6H13N2Br0.25I0.75
_shelx_space_group_comment
;
The symmetry employed for this shelxl refinement is uniquely defined
by the following loop, which should always be used as a source of
symmetry information in preference to the above space-group names.
They are only intended as comments.
;
_shelx_estimated_absorpt_t_max 0.870
_shelx_estimated_absorpt_t_min 0.278
_olex2_refinement_description
;
1. Fixed Uiso
 At 1.2 times of:
  All C(H,H) groups, All N(H) groups
2. Shared sites
{Br1, I1}
3. Uiso/Uaniso restraints and constraints
Uiso(Br1) = Uiso(I1)
4. Others
 Fixed Sof: H1(0.083333) H1A(0.5) H1B(0.5) Br1(0.01583) I1(0.0675)
5.a Ternary CH refined with riding coordinates:
 N1(H1)
5.b Secondary CH2 refined with riding coordinates:
 C1(H1A,H1B)
;
_olex2_submission_special_instructions 'No special instructions were received'
_oxdiff_exptl_absorpt_empirical_details
;
Empirical correction (ABSPACK) includes:
- Absorption correction using spherical harmonics
- Frame scaling
;
_oxdiff_exptl_absorpt_empirical_full_max 1.695
_oxdiff_exptl_absorpt_empirical_full_min 0.489

loop_
_space_group_symop_operation_xyz
'x, y, z'
'-y, x-y, z'
'-x+y, -x, z'
'x, y, -z'
'-y, x-y, -z'
'-x+y, -x, -z'
'-y, -x, z'
'-x+y, y, z'
'x, x-y, z'
'-y, -x, -z'
'-x+y, y, -z'
'x, x-y, -z'

loop_
_atom_site_label
_atom_site_type_symbol
_atom_site_fract_x
_atom_site_fract_y
_atom_site_fract_z
_atom_site_U_iso_or_equiv
_atom_site_adp_type
_atom_site_occupancy
_atom_site_site_symmetry_order
_atom_site_calc_flag
_atom_site_refinement_flags_posn
_atom_site_refinement_flags_adp
_atom_site_refinement_flags_occupancy
_atom_site_disorder_assembly
_atom_site_disorder_group
N1 N 0.666667 0.333333 0.7637(8) 0.0498(13) Uani 1 6 d S T P . .
H1 H 0.666666 0.333334 0.580442 0.060 Uiso 0.5 6 calc R U P . .
C1 C 0.7805(4) 0.5610(8) 0.8556(5) 0.0566(11) Uani 1 2 d S T P . .
H1A H 0.707093 0.636974 0.794254 0.068 Uiso 0.5 1 calc R U P . .
H1B H 0.929880 0.636976 0.794249 0.068 Uiso 0.5 1 calc R U P . .
Br1 Br 0.333333 0.666667 0.500000 0.05024(19) Uiso 0.19 12 d S . P A 3
I1 I 0.333333 0.666667 0.500000 0.05024(19) Uiso 0.81 12 d S . P B 4

loop_
_atom_site_aniso_label
_atom_site_aniso_U_11
_atom_site_aniso_U_22
_atom_site_aniso_U_33
_atom_site_aniso_U_23
_atom_site_aniso_U_13
_atom_site_aniso_U_12
N1 0.059(2) 0.059(2) 0.0313(17) 0.000 0.000 0.0295(11)
C1 0.065(2) 0.055(2) 0.0465(17) 0.0043(15) 0.0021(8) 0.0273(12)

loop_
_atom_type_symbol
_atom_type_description
_atom_type_scat_dispersion_real
_atom_type_scat_dispersion_imag
_atom_type_scat_source
C C 0.0033 0.0016 'International Tables Vol C Tables 4.2.6.8 and 6.1.1.4'
H H 0.0000 0.0000 'International Tables Vol C Tables 4.2.6.8 and 6.1.1.4'
Br Br -0.2901 2.4595 'International Tables Vol C Tables 4.2.6.8 and 6.1.1.4'
I I -0.4742 1.8119 'International Tables Vol C Tables 4.2.6.8 and 6.1.1.4'
N N 0.0061 0.0033 'International Tables Vol C Tables 4.2.6.8 and 6.1.1.4'

loop_
_exptl_crystal_face_index_h
_exptl_crystal_face_index_k
_exptl_crystal_face_index_l
_exptl_crystal_face_perp_dist
0 0 -8 0.1551
-1 0 7 0.3168
-10 3 0 0.0392
0 0 8 0.3176
2 -9 0 0.0168
-4 10 0 0.0149
-1 9 0 0.0112
3 7 0 0.0112
10 -6 0 0.0205

loop_
_geom_angle_atom_site_label_1
_geom_angle_atom_site_label_2
_geom_angle_atom_site_label_3
_geom_angle
_geom_angle_site_symmetry_1
_geom_angle_site_symmetry_3
_geom_angle_publ_flag
C1 N1 H1 109.5 3_665 . ?
C1 N1 H1 109.5 2_655 . ?
C1 N1 H1 109.5 . . ?
C1 N1 C1 109.5(2) 3_665 2_655 ?
C1 N1 C1 109.5(2) 2_655 . ?
C1 N1 C1 109.5(2) 3_665 . ?
N1 C1 C1 109.5(2) . 4_557 ?
N1 C1 H1A 109.8 . . ?
N1 C1 H1B 109.8 . . ?
C1 C1 H1A 109.8 4_557 . ?
C1 C1 H1B 109.8 4_557 . ?
H1A C1 H1B 108.2 . . ?

loop_
_geom_bond_atom_site_label_1
_geom_bond_atom_site_label_2
_geom_bond_distance
_geom_bond_site_symmetry_2
_geom_bond_publ_flag
N1 H1 0.9800 . ?
N1 C1 1.475(5) . ?
N1 C1 1.475(5) 3_665 ?
N1 C1 1.475(5) 2_655 ?
C1 C1 1.544(6) 4_557 ?
C1 H1A 0.9700 . ?
C1 H1B 0.9700 . ?

loop_
_geom_torsion_atom_site_label_1
_geom_torsion_atom_site_label_2
_geom_torsion_atom_site_label_3
_geom_torsion_atom_site_label_4
_geom_torsion
_geom_torsion_site_symmetry_1
_geom_torsion_site_symmetry_2
_geom_torsion_site_symmetry_3
_geom_torsion_site_symmetry_4
_geom_torsion_publ_flag
C1 N1 C1 C1 -60.0(3) 3_665 . . 4_557 ?
C1 N1 C1 C1 60.0(3) 2_655 . . 4_557 ?

loop_
_exptl_oxdiff_crystal_face_indexfrac_h
_exptl_oxdiff_crystal_face_indexfrac_k
_exptl_oxdiff_crystal_face_indexfrac_l
_exptl_oxdiff_crystal_face_x
_exptl_oxdiff_crystal_face_y
_exptl_oxdiff_crystal_face_z
0.2151 0.0446 -7.5328 0.0383 0.0240 0.9990
-1.1850 0.2647 7.4769 -0.1256 -0.0715 -0.9895
-9.7342 3.0948 0.0891 -0.8783 -0.4781 0.0090
0.1744 -0.0653 7.5344 0.0046 -0.0140 -0.9999
2.0366 -9.4513 -0.1890 -0.4781 0.8783 0.0090
-4.0197 9.8916 0.0824 0.2850 -0.9585 0.0091
-1.0123 9.0800 0.0352 0.5672 -0.8235 0.0091
3.0984 6.6422 -0.0426 0.8531 -0.5216 0.0092
9.8837 -5.8608 -0.2554 0.6876 0.7261 0.0092
